data_7007701
loop_
_publ_author_name
'Moreno, Diego'
'Palopoli, Claudia'
'Daier, Ver\'onica'
'Shova, Sergiu'
'Vendier, Laure'
'Sierra, Manuel Gonz\'alez'
'Tuchagues, Jean-Pierre'
'Signorella, Sandra'

_publ_section_title
;
 Synthesis, structure and catalase-like activity of dimanganese(III)
 complexes of 1,5-bis(X-salicylidenamino)pentan-3-ol (X = 3- and
 5-methyl). Influence of phenyl-ring substituents on catalytic
 activity.
;
_journal_issue 43
_journal_name_full 'Dalton transactions (Cambridge, England : 2003)'
_journal_page_first 5156
_journal_page_last 5166
_journal_paper_doi 10.1039/b609366c
_journal_year 2006
_chemical_absolute_configuration ad
_chemical_compound_source 'synthesis as described'
_chemical_formula_moiety 'C24 H31 Br Mn2 N2 O7, C H4 O'
_chemical_formula_sum 'C25 H35 Br Mn2 N2 O8'
_chemical_formula_weight 681.34
_chemical_name_systematic
;
?
;
_space_group_IT_number 32
_symmetry_cell_setting orthorhombic
_symmetry_Int_Tables_number 32
_symmetry_space_group_name_Hall 'P 2 -2ab'
_symmetry_space_group_name_H-M 'P b a 2'
_atom_sites_solution_hydrogens geom
_atom_sites_solution_primary direct
_atom_sites_solution_secondary difmap
_cell_angle_alpha 90
_cell_angle_beta 90
_cell_angle_gamma 90
_cell_formula_units_Z 8
_cell_length_a 30.521(6)
_cell_length_b 24.201(5)
_cell_length_c 7.8040(16)
_cell_measurement_reflns_used 8000
_cell_measurement_temperature 180
_cell_measurement_theta_max 26.05
_cell_measurement_theta_min 1.65
_cell_measurement_wavelength 0.71073
_cell_volume 5764(2)
_computing_cell_refinement 'Stoe IPDS software (Stoe, 1996)'
_computing_data_collection 'Stoe IPDS software (Stoe, 1996)'
_computing_data_reduction 'XRED (Stoe, 1.08, 1996)'
_computing_molecular_graphics 'Ortep-3 for Windows (Farrugia, 1997)'
_computing_publication_material 'WinGX publication routines (Farrugia, 1999)'
_computing_structure_refinement 'SHELXL-97 (Sheldrick, 1997)'
_computing_structure_solution 'SHELXS-97 (Sheldrick, 1997)'
_diffrn_ambient_temperature 180
_diffrn_measured_fraction_theta_full 0.992
_diffrn_measured_fraction_theta_max 0.992
_diffrn_measurement_device 'Stoe IPDS'
_diffrn_measurement_method \f
_diffrn_radiation_monochromator graphite
_diffrn_radiation_source 'fine-focus sealed tube'
_diffrn_radiation_type MoK\a
_diffrn_radiation_wavelength 0.71073
_diffrn_reflns_av_R_equivalents 0.0914
_diffrn_reflns_av_unetI/netI 0.1083
_diffrn_reflns_limit_h_max 37
_diffrn_reflns_limit_h_min -31
_diffrn_reflns_limit_k_max 29
_diffrn_reflns_limit_k_min -29
_diffrn_reflns_limit_l_max 9
_diffrn_reflns_limit_l_min -9
_diffrn_reflns_number 32775
_diffrn_reflns_theta_full 26.01
_diffrn_reflns_theta_max 26.01
_diffrn_reflns_theta_min 2.15
_diffrn_standards_decay_% 0.1
_diffrn_standards_interval_time 4
_diffrn_standards_number 200
_exptl_absorpt_coefficient_mu 2.311
_exptl_absorpt_correction_T_max 0.8420
_exptl_absorpt_correction_T_min 0.6803
_exptl_absorpt_correction_type multi-scan
_exptl_absorpt_process_details
;
[c.f. r.h. blessing, acta cryst. (1995), a51, 33-38]
;
_exptl_crystal_colour green
_exptl_crystal_density_diffrn 1.57
_exptl_crystal_density_method 'not measured'
_exptl_crystal_description needle
_exptl_crystal_F_000 2784
_exptl_crystal_size_max 0.275
_exptl_crystal_size_mid 0.125
_exptl_crystal_size_min 0.075
_refine_diff_density_max 0.472
_refine_diff_density_min -0.628
_refine_diff_density_rms 0.089
_refine_ls_abs_structure_details 'Flack H D (1983), Acta Cryst. A39, 876-881'
_refine_ls_abs_structure_Flack -0.023(9)
_refine_ls_extinction_method none
_refine_ls_goodness_of_fit_ref 0.891
_refine_ls_hydrogen_treatment mixed
_refine_ls_matrix_type full
_refine_ls_number_parameters 709
_refine_ls_number_reflns 11123
_refine_ls_number_restraints 7
_refine_ls_restrained_S_all 0.891
_refine_ls_R_factor_all 0.097
_refine_ls_R_factor_gt 0.0466
_refine_ls_shift/su_max 0.011
_refine_ls_shift/su_mean 0
_refine_ls_structure_factor_coef Fsqd
_refine_ls_weighting_details 'calc w=1/[\s^2^(Fo^2^)+(0.0399P)^2^+0.0000P] where P=(Fo^2^+2Fc^2^)/3'
_refine_ls_weighting_scheme calc
_refine_ls_wR_factor_gt 0.0854
_refine_ls_wR_factor_ref 0.1002
_reflns_number_gt 6749
_reflns_number_total 11123
_reflns_threshold_expression >2sigma(I)
_cod_data_source_file b609366c.txt
_cod_data_source_block compound_1
_cod_database_code 7007701

loop_
_symmetry_equiv_pos_as_xyz
'x, y, z'
'-x, -y, z'
'-x+1/2, y+1/2, z'
'x+1/2, -y+1/2, z'

loop_
_atom_site_label
_atom_site_type_symbol
_atom_site_fract_x
_atom_site_fract_y
_atom_site_fract_z
_atom_site_U_iso_or_equiv
_atom_site_adp_type
_atom_site_occupancy
_atom_site_symmetry_multiplicity
_atom_site_calc_flag
_atom_site_refinement_flags
_atom_site_disorder_assembly
_atom_site_disorder_group
C1 C 0.9555(2) 0.9640(3) 0.7880(9) 0.0315(17) Uani 1 1 d . . .
H1A H 0.9639 0.9722 0.9039 0.047 Uiso 1 1 calc R . .
H1B H 0.9551 0.9975 0.7222 0.047 Uiso 1 1 calc R . .
H1C H 0.9762 0.9387 0.7388 0.047 Uiso 1 1 calc R . .
C2 C 0.9213(2) 0.9216(3) 1.1893(8) 0.0289(16) Uani 1 1 d . . .
C3 C 0.9468(2) 0.9268(3) 1.3519(10) 0.0416(18) Uani 1 1 d . . .
H3A H 0.9599 0.8919 1.3795 0.062 Uiso 1 1 calc R . .
H3B H 0.9275 0.9378 1.443 0.062 Uiso 1 1 calc R . .
H3C H 0.9693 0.9542 1.3378 0.062 Uiso 1 1 calc R . .
C4 C 0.7831(2) 0.9621(3) 1.1292(10) 0.0361(18) Uani 1 1 d . . .
H4A H 0.7548 0.9786 1.1532 0.043 Uiso 1 1 calc R . .
H4B H 0.7986 0.9583 1.2369 0.043 Uiso 1 1 calc R . .
C5 C 0.77626(19) 0.9048(2) 1.0504(10) 0.0306(16) Uani 1 1 d . . .
H5A H 0.7547 0.8848 1.1174 0.037 Uiso 1 1 calc R . .
H5B H 0.7649 0.9089 0.9351 0.037 Uiso 1 1 calc R . .
C6 C 0.81857(19) 0.8718(2) 1.0445(10) 0.0268(14) Uani 1 1 d . . .
H6 H 0.8332 0.8744 1.1559 0.032 Uiso 1 1 calc R . .
C7 C 0.8110(2) 0.8115(2) 1.0011(11) 0.0343(18) Uani 1 1 d . . .
H7A H 0.8027 0.8085 0.8815 0.041 Uiso 1 1 calc R . .
H7B H 0.7869 0.7976 1.0697 0.041 Uiso 1 1 calc R . .
C8 C 0.8513(2) 0.7759(2) 1.0328(11) 0.0305(14) Uani 1 1 d . . .
H8A H 0.8621 0.7831 1.1477 0.037 Uiso 1 1 calc R . .
H8B H 0.8428 0.7373 1.0273 0.037 Uiso 1 1 calc R . .
C9 C 0.7923(2) 1.0484(2) 0.9918(9) 0.0308(17) Uani 1 1 d . . .
H9 H 0.7645 1.0556 1.0351 0.037 Uiso 1 1 calc R . .
C10 C 0.8145(2) 1.0927(2) 0.9055(9) 0.0302(15) Uani 1 1 d . . .
C11 C 0.7907(2) 1.1425(3) 0.8803(9) 0.0349(17) Uani 1 1 d . . .
H11 H 0.7613 1.1438 0.9102 0.042 Uiso 1 1 calc R . .
C12 C 0.8102(3) 1.1889(3) 0.8129(10) 0.0396(19) Uani 1 1 d . . .
C13 C 0.7845(3) 1.2423(3) 0.7925(12) 0.060(3) Uani 1 1 d . . .
H13A H 0.7542 1.234 0.7733 0.089 Uiso 1 1 calc R . .
H13B H 0.7959 1.2627 0.6967 0.089 Uiso 1 1 calc R . .
H13C H 0.7874 1.2641 0.8948 0.089 Uiso 1 1 calc R . .
C14 C 0.8545(3) 1.1857(3) 0.7698(10) 0.043(2) Uani 1 1 d . . .
H14 H 0.8682 1.2166 0.7237 0.051 Uiso 1 1 calc R . .
C15 C 0.8787(2) 1.1375(3) 0.7940(10) 0.0384(19) Uani 1 1 d . . .
H15 H 0.9084 1.1369 0.767 0.046 Uiso 1 1 calc R . .
C16 C 0.8583(2) 1.0898(2) 0.8591(9) 0.0283(15) Uani 1 1 d . . .
C17 C 0.9097(2) 0.7425(2) 0.8612(9) 0.0292(16) Uani 1 1 d . . .
H17 H 0.8994 0.7084 0.8982 0.035 Uiso 1 1 calc R . .
C18 C 0.9481(2) 0.7423(3) 0.7587(9) 0.0252(15) Uani 1 1 d . . .
C19 C 0.9663(2) 0.6910(3) 0.7155(9) 0.0333(17) Uani 1 1 d . . .
H19 H 0.9512 0.6589 0.7446 0.04 Uiso 1 1 calc R . .
C20 C 1.0064(2) 0.6868(3) 0.6297(9) 0.0320(17) Uani 1 1 d . . .
C21 C 1.0259(3) 0.6312(3) 0.5884(10) 0.046(2) Uani 1 1 d . . .
H21A H 1.0335 0.6125 0.6929 0.069 Uiso 1 1 calc R . .
H21B H 1.0518 0.636 0.5201 0.069 Uiso 1 1 calc R . .
H21C H 1.005 0.6095 0.5261 0.069 Uiso 1 1 calc R . .
C22 C 1.0270(2) 0.7361(3) 0.5869(9) 0.0358(18) Uani 1 1 d . . .
H22 H 1.0537 0.7344 0.5296 0.043 Uiso 1 1 calc R . .
C23 C 1.0099(2) 0.7877(3) 0.6251(9) 0.0320(17) Uani 1 1 d . . .
H23 H 1.025 0.8194 0.5931 0.038 Uiso 1 1 calc R . .
C24 C 0.9703(2) 0.7920(3) 0.7109(9) 0.0253(16) Uani 1 1 d . . .
C25 C 0.9460(2) 0.4859(3) 0.2765(9) 0.0300(15) Uani 1 1 d . . .
H25A H 0.9579 0.4858 0.3904 0.045 Uiso 1 1 calc R . .
H25B H 0.965 0.5065 0.2021 0.045 Uiso 1 1 calc R . .
H25C H 0.9437 0.4486 0.2357 0.045 Uiso 1 1 calc R . .
C26 C 0.9149(2) 0.5297(3) 0.6862(9) 0.0307(16) Uani 1 1 d . . .
C27 C 0.9386(2) 0.5254(3) 0.8502(10) 0.0418(18) Uani 1 1 d . . .
H27A H 0.966 0.5448 0.8418 0.063 Uiso 1 1 calc R . .
H27B H 0.9441 0.4872 0.8758 0.063 Uiso 1 1 calc R . .
H27C H 0.9212 0.5414 0.9398 0.063 Uiso 1 1 calc R . .
C28 C 0.8482(2) 0.6744(2) 0.5417(11) 0.0368(17) Uani 1 1 d . . .
H28A H 0.8407 0.7133 0.5425 0.044 Uiso 1 1 calc R . .
H28B H 0.8595 0.665 0.6543 0.044 Uiso 1 1 calc R . .
C29 C 0.8071(2) 0.6410(3) 0.5083(11) 0.0373(17) Uani 1 1 d . . .
H29A H 0.799 0.645 0.3888 0.045 Uiso 1 1 calc R . .
H29B H 0.7834 0.6558 0.5772 0.045 Uiso 1 1 calc R . .
C30 C 0.8124(2) 0.5792(3) 0.5489(10) 0.0324(16) Uani 1 1 d . . .
H30 H 0.8273 0.5752 0.6595 0.039 Uiso 1 1 calc R . .
C31 C 0.7698(2) 0.5490(3) 0.5550(10) 0.0354(17) Uani 1 1 d . . .
H31A H 0.7577 0.5468 0.4403 0.042 Uiso 1 1 calc R . .
H31B H 0.7493 0.5696 0.6256 0.042 Uiso 1 1 calc R . .
C32 C 0.7750(2) 0.4907(3) 0.6276(10) 0.0402(19) Uani 1 1 d . . .
H32A H 0.7902 0.4929 0.7366 0.048 Uiso 1 1 calc R . .
H32B H 0.7462 0.4752 0.6488 0.048 Uiso 1 1 calc R . .
C33 C 0.9059(2) 0.7070(3) 0.3676(8) 0.0290(16) Uani 1 1 d . . .
H33 H 0.8965 0.7413 0.4067 0.035 Uiso 1 1 calc R . .
C34 C 0.9443(2) 0.7066(3) 0.2629(8) 0.0253(15) Uani 1 1 d . . .
C35 C 0.9656(2) 0.7572(3) 0.2273(10) 0.0353(18) Uani 1 1 d . . .
H35 H 0.9528 0.7898 0.2659 0.042 Uiso 1 1 calc R . .
C36 C 1.0046(2) 0.7607(3) 0.1381(9) 0.0331(18) Uani 1 1 d . . .
C37 C 1.0275(3) 0.8149(3) 0.1065(11) 0.045(2) Uani 1 1 d . . .
H37A H 1.0083 0.8392 0.0447 0.067 Uiso 1 1 calc R . .
H37B H 1.0535 0.8086 0.0404 0.067 Uiso 1 1 calc R . .
H37C H 1.0352 0.8314 0.2141 0.067 Uiso 1 1 calc R . .
C38 C 1.0224(2) 0.7107(3) 0.0786(9) 0.0367(18) Uani 1 1 d . . .
H38 H 1.0482 0.7117 0.0151 0.044 Uiso 1 1 calc R . .
C39 C 1.0028(2) 0.6598(3) 0.1114(9) 0.0300(16) Uani 1 1 d . . .
H39 H 1.0156 0.6274 0.071 0.036 Uiso 1 1 calc R . .
C40 C 0.9644(2) 0.6578(3) 0.2045(9) 0.0305(16) Uani 1 1 d . . .
C41 C 0.7838(2) 0.4043(3) 0.4890(9) 0.0348(18) Uani 1 1 d . . .
H41 H 0.756 0.3971 0.5331 0.042 Uiso 1 1 calc R . .
C42 C 0.8051(2) 0.3600(3) 0.4006(9) 0.0299(15) Uani 1 1 d . . .
C43 C 0.7825(2) 0.3100(3) 0.3757(9) 0.0401(19) Uani 1 1 d . . .
H43 H 0.7531 0.3081 0.4067 0.048 Uiso 1 1 calc R . .
C44 C 0.8019(3) 0.2638(3) 0.3078(11) 0.049(2) Uani 1 1 d . . .
C45 C 0.7765(3) 0.2102(4) 0.2878(12) 0.068(3) Uani 1 1 d . . .
H45A H 0.7867 0.191 0.1877 0.102 Uiso 1 1 calc R . .
H45B H 0.7459 0.2182 0.276 0.102 Uiso 1 1 calc R . .
H45C H 0.781 0.1875 0.3871 0.102 Uiso 1 1 calc R . .
C46 C 0.8463(3) 0.2667(3) 0.2669(10) 0.046(2) Uani 1 1 d . . .
H46 H 0.8604 0.2355 0.2247 0.055 Uiso 1 1 calc R . .
C47 C 0.8698(3) 0.3153(3) 0.2876(10) 0.0377(19) Uani 1 1 d . . .
H47 H 0.8992 0.3164 0.2565 0.045 Uiso 1 1 calc R . .
C48 C 0.8501(2) 0.3621(2) 0.3541(9) 0.0280(15) Uani 1 1 d . . .
C49 C 0.8810(5) 1.0879(4) 1.3475(16) 0.123(6) Uani 1 1 d . . .
H49A H 0.8629 1.1144 1.4053 0.184 Uiso 1 1 calc R . .
H49B H 0.8796 1.0941 1.2262 0.184 Uiso 1 1 calc R . .
H49C H 0.9107 1.0918 1.3859 0.184 Uiso 1 1 calc R . .
O51 O 0.8621(3) 0.4193(2) 0.8942(9) 0.103(3) Uani 1 1 d . . .
H51 H 0.8716 0.4372 0.8132 0.154 Uiso 1 1 calc R . .
N1 N 0.80814(16) 0.99911(19) 1.0142(8) 0.0277(12) Uani 1 1 d . . .
N2 N 0.88740(16) 0.7858(2) 0.9085(7) 0.0250(11) Uani 1 1 d . . .
N3 N 0.88289(17) 0.6650(2) 0.4137(7) 0.0293(12) Uani 1 1 d . . .
N4 N 0.79936(16) 0.4534(2) 0.5134(8) 0.0295(12) Uani 1 1 d . . .
O1 O 0.83122(16) 0.97281(19) 0.6390(6) 0.0341(11) Uani 1 1 d D . .
H1O1 H 0.834(2) 0.9406(11) 0.599(8) 0.041 Uiso 1 1 d D . .
H2O1 H 0.841(2) 0.9955(17) 0.572(7) 0.041 Uiso 1 1 d D . .
O2 O 0.91255(14) 0.93953(16) 0.7870(6) 0.0248(10) Uani 1 1 d . . .
O3 O 0.84679(13) 0.89554(15) 0.9137(6) 0.0247(9) Uani 1 1 d . . .
O4 O 0.89630(16) 0.96196(18) 1.1497(6) 0.0330(11) Uani 1 1 d . . .
O5 O 0.92645(15) 0.87920(17) 1.0979(6) 0.0312(11) Uani 1 1 d . . .
O6 O 0.95483(15) 0.84147(19) 0.7490(6) 0.0336(12) Uani 1 1 d . . .
O7 O 0.88285(13) 1.04473(16) 0.8778(6) 0.0328(12) Uani 1 1 d . . .
O8 O 0.82202(16) 0.4796(2) 0.1375(7) 0.0373(12) Uani 1 1 d D . .
H1O8 H 0.824(2) 0.5129(9) 0.114(8) 0.045 Uiso 1 1 d D . .
H2O8 H 0.834(2) 0.4596(19) 0.067(7) 0.045 Uiso 1 1 d D . .
O9 O 0.90319(13) 0.51111(17) 0.2786(6) 0.0251(10) Uani 1 1 d . . .
O10 O 0.83980(13) 0.55656(16) 0.4156(6) 0.0271(10) Uani 1 1 d . . .
O11 O 0.92040(15) 0.57110(18) 0.5912(6) 0.0325(11) Uani 1 1 d . . .
O12 O 0.88888(16) 0.48911(18) 0.6472(6) 0.0317(11) Uani 1 1 d . . .
O13 O 0.94735(14) 0.60750(18) 0.2384(6) 0.0313(11) Uani 1 1 d . . .
O14 O 0.87407(13) 0.40782(17) 0.3764(6) 0.0328(12) Uani 1 1 d . . .
O50 O 0.8663(2) 1.0350(2) 1.3839(8) 0.0726(19) Uani 1 1 d . . .
H50 H 0.8766 1.0132 1.3144 0.109 Uiso 1 1 calc R . .
C50 C 0.8624(4) 0.3664(3) 0.8550(13) 0.076(3) Uani 1 1 d . . .
H50A H 0.8452 0.3463 0.9369 0.115 Uiso 1 1 calc R . .
H50B H 0.892 0.3529 0.857 0.115 Uiso 1 1 calc R . .
H50C H 0.8503 0.3613 0.7426 0.115 Uiso 1 1 calc R . .
Mn1 Mn 0.86337(3) 0.97240(4) 0.90472(14) 0.0249(2) Uani 1 1 d . . .
Mn2 Mn 0.90170(3) 0.86284(4) 0.84096(14) 0.0259(2) Uani 1 1 d . . .
Mn3 Mn 0.85498(3) 0.47977(4) 0.40310(14) 0.0259(2) Uani 1 1 d . . .
Mn4 Mn 0.89460(3) 0.58809(4) 0.33668(14) 0.0266(2) Uani 1 1 d . . .
Br1 Br 0.85096(2) 0.84311(2) 0.52527(11) 0.03818(17) Uani 1 1 d . . .
Br2 Br 0.84256(2) 0.61106(3) 0.02854(11) 0.03930(18) Uani 1 1 d . . .

loop_
_atom_site_aniso_label
_atom_site_aniso_U_11
_atom_site_aniso_U_22
_atom_site_aniso_U_33
_atom_site_aniso_U_23
_atom_site_aniso_U_13
_atom_site_aniso_U_12
C1 0.016(3) 0.038(4) 0.040(5) -0.004(3) 0.001(3) -0.007(3)
C2 0.028(4) 0.038(4) 0.020(4) -0.001(3) 0.003(3) -0.009(3)
C3 0.039(4) 0.051(4) 0.034(4) -0.003(4) -0.010(4) 0.000(3)
C4 0.034(4) 0.036(4) 0.038(5) 0.005(3) 0.012(3) 0.006(3)
C5 0.022(3) 0.037(3) 0.033(4) 0.009(3) 0.006(3) -0.004(3)
C6 0.021(3) 0.033(3) 0.027(4) 0.006(3) 0.009(3) -0.001(2)
C7 0.028(4) 0.029(3) 0.046(5) 0.001(3) 0.012(4) -0.008(3)
C8 0.031(4) 0.028(3) 0.033(4) -0.001(4) 0.012(4) 0.001(3)
C9 0.028(4) 0.033(4) 0.031(5) -0.003(3) -0.001(3) 0.002(3)
C10 0.042(4) 0.024(3) 0.025(4) -0.003(3) -0.001(4) 0.002(3)
C11 0.037(4) 0.034(4) 0.033(5) -0.006(3) 0.003(3) 0.014(3)
C12 0.053(5) 0.028(4) 0.038(5) -0.003(3) -0.002(4) 0.009(3)
C13 0.092(7) 0.030(4) 0.056(6) 0.010(4) -0.002(5) 0.019(4)
C14 0.055(5) 0.033(4) 0.040(5) -0.002(3) 0.002(4) 0.001(3)
C15 0.043(4) 0.025(3) 0.047(5) 0.000(3) 0.003(4) -0.007(3)
C16 0.032(4) 0.029(3) 0.024(4) -0.005(3) -0.001(3) -0.001(3)
C17 0.033(4) 0.025(3) 0.030(4) 0.001(3) -0.004(3) 0.003(3)
C18 0.021(3) 0.027(3) 0.028(4) -0.005(3) -0.001(3) 0.001(3)
C19 0.040(5) 0.029(4) 0.031(4) 0.001(3) -0.008(3) 0.001(3)
C20 0.032(4) 0.036(4) 0.028(4) -0.008(3) -0.004(3) 0.005(3)
C21 0.049(5) 0.048(5) 0.041(5) -0.012(4) 0.003(4) 0.008(4)
C22 0.029(4) 0.045(4) 0.034(5) -0.006(3) -0.001(3) 0.003(3)
C23 0.026(4) 0.041(4) 0.030(4) -0.005(3) 0.003(3) 0.000(3)
C24 0.021(4) 0.027(4) 0.028(4) -0.006(3) -0.002(3) 0.001(3)
C25 0.021(3) 0.039(4) 0.030(4) 0.001(3) 0.001(3) 0.003(3)
C26 0.029(4) 0.042(4) 0.021(4) -0.003(3) -0.003(3) 0.000(3)
C27 0.041(4) 0.046(4) 0.038(5) 0.002(4) -0.007(4) 0.003(3)
C28 0.044(4) 0.032(3) 0.035(4) 0.003(4) 0.015(4) 0.002(3)
C29 0.035(4) 0.046(4) 0.031(4) -0.003(4) 0.007(4) 0.013(3)
C30 0.032(4) 0.044(4) 0.022(4) -0.004(3) 0.004(3) 0.008(3)
C31 0.021(4) 0.048(4) 0.037(5) -0.010(4) 0.012(3) 0.004(3)
C32 0.036(4) 0.052(5) 0.033(5) -0.005(4) 0.017(4) -0.004(3)
C33 0.033(4) 0.038(4) 0.016(4) -0.005(3) -0.006(3) 0.010(3)
C34 0.033(4) 0.025(3) 0.018(4) 0.001(3) -0.007(3) 0.003(3)
C35 0.037(4) 0.038(4) 0.031(4) 0.002(3) -0.005(4) -0.001(3)
C36 0.032(4) 0.035(4) 0.032(5) 0.005(3) -0.009(3) -0.008(3)
C37 0.038(5) 0.042(4) 0.054(6) 0.003(4) -0.007(4) -0.012(3)
C38 0.042(5) 0.040(4) 0.028(5) 0.003(3) -0.006(3) -0.002(3)
C39 0.026(4) 0.034(4) 0.031(4) 0.008(3) -0.001(3) -0.004(3)
C40 0.025(4) 0.037(4) 0.030(4) 0.007(3) -0.007(3) 0.001(3)
C41 0.025(4) 0.048(4) 0.032(5) 0.005(3) -0.004(3) -0.010(3)
C42 0.026(3) 0.038(4) 0.026(4) 0.006(3) -0.002(3) -0.008(3)
C43 0.036(4) 0.054(4) 0.030(5) 0.000(4) -0.002(3) -0.018(3)
C44 0.063(6) 0.048(5) 0.037(5) -0.005(4) 0.013(4) -0.019(4)
C45 0.093(8) 0.060(6) 0.050(6) -0.009(5) 0.013(5) -0.047(5)
C46 0.061(6) 0.038(4) 0.038(5) -0.001(3) 0.016(4) -0.010(4)
C47 0.043(4) 0.029(4) 0.041(5) -0.001(3) 0.011(4) -0.004(3)
C48 0.026(3) 0.029(3) 0.029(4) 0.004(3) -0.003(3) -0.002(3)
C49 0.253(17) 0.047(6) 0.069(8) -0.021(6) 0.016(10) -0.033(7)
O51 0.206(9) 0.039(3) 0.063(5) -0.005(3) 0.067(6) -0.022(4)
N1 0.025(3) 0.029(3) 0.029(3) 0.001(3) 0.002(3) -0.006(2)
N2 0.025(3) 0.031(3) 0.019(3) -0.001(2) 0.004(3) 0.001(2)
N3 0.035(3) 0.030(3) 0.024(3) 0.000(3) 0.003(3) 0.002(2)
N4 0.018(3) 0.043(3) 0.027(3) -0.003(3) -0.003(3) 0.002(2)
O1 0.031(3) 0.038(3) 0.033(3) 0.000(2) 0.001(2) 0.002(2)
O2 0.020(2) 0.027(2) 0.027(3) -0.0013(19) 0.0022(19) -0.0074(18)
O3 0.021(2) 0.031(2) 0.023(2) 0.002(2) 0.005(2) -0.0047(17)
O4 0.035(3) 0.032(3) 0.032(3) -0.005(2) -0.006(2) 0.001(2)
O5 0.035(3) 0.032(2) 0.027(3) -0.001(2) 0.000(2) 0.005(2)
O6 0.030(3) 0.029(3) 0.042(3) -0.002(2) 0.007(2) -0.005(2)
O7 0.026(2) 0.028(2) 0.044(3) 0.000(2) 0.003(2) -0.0003(17)
O8 0.032(3) 0.047(3) 0.033(3) -0.003(2) -0.004(2) -0.005(2)
O9 0.015(2) 0.031(2) 0.028(3) -0.0005(19) 0.0026(19) 0.0036(17)
O10 0.023(2) 0.035(2) 0.024(2) -0.005(2) 0.004(2) 0.0078(18)
O11 0.034(3) 0.038(3) 0.025(3) 0.005(2) -0.005(2) -0.003(2)
O12 0.036(3) 0.036(3) 0.024(3) 0.005(2) -0.002(2) -0.001(2)
O13 0.027(3) 0.028(3) 0.039(3) 0.001(2) 0.005(2) 0.003(2)
O14 0.023(2) 0.034(2) 0.041(4) 0.000(2) 0.003(2) -0.0042(18)
O50 0.118(5) 0.042(3) 0.058(5) -0.003(3) 0.033(4) -0.003(3)
C50 0.122(9) 0.050(5) 0.057(7) 0.007(5) 0.024(6) -0.006(5)
Mn1 0.0234(5) 0.0256(5) 0.0257(5) -0.0009(5) 0.0015(5) -0.0020(4)
Mn2 0.0253(5) 0.0253(5) 0.0272(6) -0.0005(5) 0.0029(5) -0.0019(4)
Mn3 0.0198(5) 0.0321(5) 0.0258(6) 0.0004(5) 0.0005(5) 0.0008(4)
Mn4 0.0268(5) 0.0278(5) 0.0252(6) 0.0003(5) 0.0028(5) 0.0041(4)
Br1 0.0528(4) 0.0339(3) 0.0278(4) -0.0029(4) -0.0020(4) -0.0026(3)
Br2 0.0523(5) 0.0381(3) 0.0275(4) 0.0020(4) -0.0028(4) 0.0058(3)

loop_
_atom_type_symbol
_atom_type_description
_atom_type_scat_dispersion_real
_atom_type_scat_dispersion_imag
_atom_type_scat_source
C C 0.0033 0.0016 'International Tables Vol C Tables 4.2.6.8 and 6.1.1.4'
H H 0 0 'International Tables Vol C Tables 4.2.6.8 and 6.1.1.4'
N N 0.0061 0.0033 'International Tables Vol C Tables 4.2.6.8 and 6.1.1.4'
O O 0.0106 0.006 'International Tables Vol C Tables 4.2.6.8 and 6.1.1.4'
Mn Mn 0.3368 0.7283 'International Tables Vol C Tables 4.2.6.8 and 6.1.1.4'
Br Br -0.2901 2.4595 'International Tables Vol C Tables 4.2.6.8 and 6.1.1.4'

loop_
_geom_angle_atom_site_label_1
_geom_angle_atom_site_label_2
_geom_angle_atom_site_label_3
_geom_angle
_geom_angle_site_symmetry_1
_geom_angle_site_symmetry_3
_geom_angle_publ_flag
O2 C1 H1A 109.5 . . ?
O2 C1 H1B 109.5 . . ?
H1A C1 H1B 109.5 . . ?
O2 C1 H1C 109.5 . . ?
H1A C1 H1C 109.5 . . ?
H1B C1 H1C 109.5 . . ?
O5 C2 O4 124.1(6) . . ?
O5 C2 C3 119.1(6) . . ?
O4 C2 C3 116.8(6) . . ?
C2 C3 H3A 109.5 . . ?
C2 C3 H3B 109.5 . . ?
H3A C3 H3B 109.5 . . ?
C2 C3 H3C 109.5 . . ?
H3A C3 H3C 109.5 . . ?
H3B C3 H3C 109.5 . . ?
N1 C4 C5 112.0(6) . . ?
N1 C4 H4A 109.2 . . ?
C5 C4 H4A 109.2 . . ?
N1 C4 H4B 109.2 . . ?
C5 C4 H4B 109.2 . . ?
H4A C4 H4B 107.9 . . ?
C6 C5 C4 111.9(5) . . ?
C6 C5 H5A 109.2 . . ?
C4 C5 H5A 109.2 . . ?
C6 C5 H5B 109.2 . . ?
C4 C5 H5B 109.2 . . ?
H5A C5 H5B 107.9 . . ?
O3 C6 C7 108.3(5) . . ?
O3 C6 C5 108.5(5) . . ?
C7 C6 C5 112.6(5) . . ?
O3 C6 H6 109.1 . . ?
C7 C6 H6 109.1 . . ?
C5 C6 H6 109.1 . . ?
C6 C7 C8 112.8(5) . . ?
C6 C7 H7A 109 . . ?
C8 C7 H7A 109 . . ?
C6 C7 H7B 109 . . ?
C8 C7 H7B 109 . . ?
H7A C7 H7B 107.8 . . ?
N2 C8 C7 113.7(6) . . ?
N2 C8 H8A 108.8 . . ?
C7 C8 H8A 108.8 . . ?
N2 C8 H8B 108.8 . . ?
C7 C8 H8B 108.8 . . ?
H8A C8 H8B 107.7 . . ?
N1 C9 C10 125.1(6) . . ?
N1 C9 H9 117.5 . . ?
C10 C9 H9 117.5 . . ?
C16 C10 C11 119.9(6) . . ?
C16 C10 C9 122.6(6) . . ?
C11 C10 C9 117.3(6) . . ?
C12 C11 C10 121.8(6) . . ?
C12 C11 H11 119.1 . . ?
C10 C11 H11 119.1 . . ?
C11 C12 C14 117.8(6) . . ?
C11 C12 C13 120.8(7) . . ?
C14 C12 C13 121.3(7) . . ?
C12 C13 H13A 109.5 . . ?
C12 C13 H13B 109.5 . . ?
H13A C13 H13B 109.5 . . ?
C12 C13 H13C 109.5 . . ?
H13A C13 H13C 109.5 . . ?
H13B C13 H13C 109.5 . . ?
C15 C14 C12 121.8(7) . . ?
C15 C14 H14 119.1 . . ?
C12 C14 H14 119.1 . . ?
C14 C15 C16 120.1(7) . . ?
C14 C15 H15 119.9 . . ?
C16 C15 H15 119.9 . . ?
O7 C16 C10 123.7(6) . . ?
O7 C16 C15 117.6(6) . . ?
C10 C16 C15 118.6(6) . . ?
N2 C17 C18 126.5(6) . . ?
N2 C17 H17 116.8 . . ?
C18 C17 H17 116.8 . . ?
C19 C18 C17 117.7(6) . . ?
C19 C18 C24 119.7(6) . . ?
C17 C18 C24 122.4(6) . . ?
C18 C19 C20 121.7(6) . . ?
C18 C19 H19 119.2 . . ?
C20 C19 H19 119.2 . . ?
C22 C20 C19 116.7(6) . . ?
C22 C20 C21 122.5(7) . . ?
C19 C20 C21 120.8(6) . . ?
C20 C21 H21A 109.5 . . ?
C20 C21 H21B 109.5 . . ?
H21A C21 H21B 109.5 . . ?
C20 C21 H21C 109.5 . . ?
H21A C21 H21C 109.5 . . ?
H21B C21 H21C 109.5 . . ?
C23 C22 C20 123.4(7) . . ?
C23 C22 H22 118.3 . . ?
C20 C22 H22 118.3 . . ?
C22 C23 C24 120.0(7) . . ?
C22 C23 H23 120 . . ?
C24 C23 H23 120 . . ?
O6 C24 C23 119.2(6) . . ?
O6 C24 C18 122.3(6) . . ?
C23 C24 C18 118.4(6) . . ?
O9 C25 H25A 109.5 . . ?
O9 C25 H25B 109.5 . . ?
H25A C25 H25B 109.5 . . ?
O9 C25 H25C 109.5 . . ?
H25A C25 H25C 109.5 . . ?
H25B C25 H25C 109.5 . . ?
O11 C26 O12 123.1(6) . . ?
O11 C26 C27 120.1(6) . . ?
O12 C26 C27 116.8(6) . . ?
C26 C27 H27A 109.5 . . ?
C26 C27 H27B 109.5 . . ?
H27A C27 H27B 109.5 . . ?
C26 C27 H27C 109.5 . . ?
H27A C27 H27C 109.5 . . ?
H27B C27 H27C 109.5 . . ?
N3 C28 C29 113.3(6) . . ?
N3 C28 H28A 108.9 . . ?
C29 C28 H28A 108.9 . . ?
N3 C28 H28B 108.9 . . ?
C29 C28 H28B 108.9 . . ?
H28A C28 H28B 107.7 . . ?
C28 C29 C30 113.4(6) . . ?
C28 C29 H29A 108.9 . . ?
C30 C29 H29A 108.9 . . ?
C28 C29 H29B 108.9 . . ?
C30 C29 H29B 108.9 . . ?
H29A C29 H29B 107.7 . . ?
O10 C30 C31 110.0(5) . . ?
O10 C30 C29 106.4(5) . . ?
C31 C30 C29 113.0(5) . . ?
O10 C30 H30 109.1 . . ?
C31 C30 H30 109.1 . . ?
C29 C30 H30 109.1 . . ?
C30 C31 C32 111.9(6) . . ?
C30 C31 H31A 109.2 . . ?
C32 C31 H31A 109.2 . . ?
C30 C31 H31B 109.2 . . ?
C32 C31 H31B 109.2 . . ?
H31A C31 H31B 107.9 . . ?
N4 C32 C31 113.3(6) . . ?
N4 C32 H32A 108.9 . . ?
C31 C32 H32A 108.9 . . ?
N4 C32 H32B 108.9 . . ?
C31 C32 H32B 108.9 . . ?
H32A C32 H32B 107.7 . . ?
N3 C33 C34 127.1(6) . . ?
N3 C33 H33 116.4 . . ?
C34 C33 H33 116.4 . . ?
C40 C34 C35 117.7(6) . . ?
C40 C34 C33 123.2(6) . . ?
C35 C34 C33 118.9(6) . . ?
C36 C35 C34 123.2(7) . . ?
C36 C35 H35 118.4 . . ?
C34 C35 H35 118.4 . . ?
C35 C36 C38 116.7(6) . . ?
C35 C36 C37 122.3(7) . . ?
C38 C36 C37 121.0(7) . . ?
C36 C37 H37A 109.5 . . ?
C36 C37 H37B 109.5 . . ?
H37A C37 H37B 109.5 . . ?
C36 C37 H37C 109.5 . . ?
H37A C37 H37C 109.5 . . ?
H37B C37 H37C 109.5 . . ?
C39 C38 C36 122.2(7) . . ?
C39 C38 H38 118.9 . . ?
C36 C38 H38 118.9 . . ?
C40 C39 C38 119.5(7) . . ?
C40 C39 H39 120.2 . . ?
C38 C39 H39 120.2 . . ?
O13 C40 C39 117.5(6) . . ?
O13 C40 C34 121.8(6) . . ?
C39 C40 C34 120.7(6) . . ?
N4 C41 C42 126.2(6) . . ?
N4 C41 H41 116.9 . . ?
C42 C41 H41 116.9 . . ?
C43 C42 C48 118.0(6) . . ?
C43 C42 C41 119.2(6) . . ?
C48 C42 C41 122.4(6) . . ?
C44 C43 C42 123.0(7) . . ?
C44 C43 H43 118.5 . . ?
C42 C43 H43 118.5 . . ?
C43 C44 C46 117.8(7) . . ?
C43 C44 C45 121.1(8) . . ?
C46 C44 C45 121.1(8) . . ?
C44 C45 H45A 109.5 . . ?
C44 C45 H45B 109.5 . . ?
H45A C45 H45B 109.5 . . ?
C44 C45 H45C 109.5 . . ?
H45A C45 H45C 109.5 . . ?
H45B C45 H45C 109.5 . . ?
C47 C46 C44 121.4(7) . . ?
C47 C46 H46 119.3 . . ?
C44 C46 H46 119.3 . . ?
C48 C47 C46 120.8(7) . . ?
C48 C47 H47 119.6 . . ?
C46 C47 H47 119.6 . . ?
O14 C48 C47 119.1(6) . . ?
O14 C48 C42 121.7(6) . . ?
C47 C48 C42 119.1(6) . . ?
O50 C49 H49A 109.5 . . ?
O50 C49 H49B 109.5 . . ?
H49A C49 H49B 109.5 . . ?
O50 C49 H49C 109.5 . . ?
H49A C49 H49C 109.5 . . ?
H49B C49 H49C 109.5 . . ?
C50 O51 H51 109.5 . . ?
C9 N1 C4 116.5(6) . . ?
C9 N1 Mn1 123.6(5) . . ?
C4 N1 Mn1 120.0(4) . . ?
C17 N2 C8 116.3(5) . . ?
C17 N2 Mn2 124.4(4) . . ?
C8 N2 Mn2 119.1(4) . . ?
C33 N3 C28 117.4(5) . . ?
C33 N3 Mn4 123.8(5) . . ?
C28 N3 Mn4 118.6(4) . . ?
C41 N4 C32 117.9(6) . . ?
C41 N4 Mn3 122.7(5) . . ?
C32 N4 Mn3 119.4(4) . . ?
Mn1 O1 H1O1 107(5) . . ?
Mn1 O1 H2O1 115(5) . . ?
H1O1 O1 H2O1 110(3) . . ?
C1 O2 Mn1 122.4(4) . . ?
C1 O2 Mn2 123.5(4) . . ?
Mn1 O2 Mn2 99.13(19) . . ?
C6 O3 Mn1 124.2(4) . . ?
C6 O3 Mn2 123.8(3) . . ?
Mn1 O3 Mn2 98.99(17) . . ?
C2 O4 Mn1 125.3(4) . . ?
C2 O5 Mn2 128.8(4) . . ?
C24 O6 Mn2 130.9(4) . . ?
C16 O7 Mn1 127.1(4) . . ?
Mn3 O8 H1O8 99(5) . . ?
Mn3 O8 H2O8 114(5) . . ?
H1O8 O8 H2O8 113(4) . . ?
C25 O9 Mn3 122.2(4) . . ?
C25 O9 Mn4 122.2(4) . . ?
Mn3 O9 Mn4 99.09(19) . . ?
C30 O10 Mn3 123.0(4) . . ?
C30 O10 Mn4 125.4(4) . . ?
Mn3 O10 Mn4 99.02(18) . . ?
C26 O11 Mn4 129.8(4) . . ?
C26 O12 Mn3 125.0(4) . . ?
C40 O13 Mn4 130.3(4) . . ?
C48 O14 Mn3 128.4(4) . . ?
C49 O50 H50 109.5 . . ?
O51 C50 H50A 109.5 . . ?
O51 C50 H50B 109.5 . . ?
H50A C50 H50B 109.5 . . ?
O51 C50 H50C 109.5 . . ?
H50A C50 H50C 109.5 . . ?
H50B C50 H50C 109.5 . . ?
O7 Mn1 O3 174.4(2) . . ?
O7 Mn1 O2 94.90(18) . . ?
O3 Mn1 O2 79.86(17) . . ?
O7 Mn1 N1 90.78(19) . . ?
O3 Mn1 N1 94.31(18) . . ?
O2 Mn1 N1 173.09(19) . . ?
O7 Mn1 O4 93.50(19) . . ?
O3 Mn1 O4 88.70(18) . . ?
O2 Mn1 O4 90.64(18) . . ?
N1 Mn1 O4 92.9(2) . . ?
O7 Mn1 O1 91.74(19) . . ?
O3 Mn1 O1 85.69(18) . . ?
O2 Mn1 O1 84.51(18) . . ?
N1 Mn1 O1 91.4(2) . . ?
O4 Mn1 O1 173.15(17) . . ?
O7 Mn1 Mn2 134.60(14) . . ?
O3 Mn1 Mn2 40.62(12) . . ?
O2 Mn1 Mn2 40.44(12) . . ?
N1 Mn1 Mn2 134.42(14) . . ?
O4 Mn1 Mn2 81.96(12) . . ?
O1 Mn1 Mn2 91.21(12) . . ?
O6 Mn2 O2 91.93(19) . . ?
O6 Mn2 O3 170.8(2) . . ?
O2 Mn2 O3 79.63(17) . . ?
O6 Mn2 N2 91.9(2) . . ?
O2 Mn2 N2 175.9(2) . . ?
O3 Mn2 N2 96.64(18) . . ?
O6 Mn2 O5 96.0(2) . . ?
O2 Mn2 O5 88.09(18) . . ?
O3 Mn2 O5 87.48(18) . . ?
N2 Mn2 O5 90.1(2) . . ?
O6 Mn2 Mn1 131.87(15) . . ?
O2 Mn2 Mn1 40.43(13) . . ?
O3 Mn2 Mn1 40.39(11) . . ?
N2 Mn2 Mn1 135.59(15) . . ?
O5 Mn2 Mn1 79.54(12) . . ?
O6 Mn2 Br1 95.22(16) . . ?
O2 Mn2 Br1 93.64(13) . . ?
O3 Mn2 Br1 81.77(14) . . ?
N2 Mn2 Br1 87.38(17) . . ?
O5 Mn2 Br1 168.61(13) . . ?
Mn1 Mn2 Br1 94.51(4) . . ?
O14 Mn3 O10 174.28(19) . . ?
O14 Mn3 O9 94.22(18) . . ?
O10 Mn3 O9 80.10(18) . . ?
O14 Mn3 N4 90.9(2) . . ?
O10 Mn3 N4 94.72(19) . . ?
O9 Mn3 N4 172.3(2) . . ?
O14 Mn3 O12 92.67(19) . . ?
O10 Mn3 O12 88.26(18) . . ?
O9 Mn3 O12 92.16(18) . . ?
N4 Mn3 O12 93.4(2) . . ?
O14 Mn3 O8 92.0(2) . . ?
O10 Mn3 O8 86.68(19) . . ?
O9 Mn3 O8 83.11(18) . . ?
N4 Mn3 O8 90.9(2) . . ?
O12 Mn3 O8 173.60(17) . . ?
O14 Mn3 Mn4 133.81(14) . . ?
O10 Mn3 Mn4 40.76(13) . . ?
O9 Mn3 Mn4 40.65(12) . . ?
N4 Mn3 Mn4 135.14(15) . . ?
O12 Mn3 Mn4 82.30(12) . . ?
O8 Mn3 Mn4 91.30(13) . . ?
O13 Mn4 O9 91.69(18) . . ?
O13 Mn4 O10 170.22(19) . . ?
O9 Mn4 O10 79.19(17) . . ?
O13 Mn4 N3 92.5(2) . . ?
O9 Mn4 N3 175.1(2) . . ?
O10 Mn4 N3 96.7(2) . . ?
O13 Mn4 O11 96.4(2) . . ?
O9 Mn4 O11 89.03(18) . . ?
O10 Mn4 O11 87.01(19) . . ?
N3 Mn4 O11 88.1(2) . . ?
O13 Mn4 Mn3 131.38(14) . . ?
O9 Mn4 Mn3 40.26(13) . . ?
O10 Mn4 Mn3 40.22(12) . . ?
N3 Mn4 Mn3 135.15(17) . . ?
O11 Mn4 Mn3 79.57(12) . . ?
O13 Mn4 Br2 94.79(15) . . ?
O9 Mn4 Br2 93.64(13) . . ?
O10 Mn4 Br2 82.41(14) . . ?
N3 Mn4 Br2 88.46(17) . . ?
O11 Mn4 Br2 168.39(13) . . ?
Mn3 Mn4 Br2 95.21(4) . . ?

loop_
_geom_bond_atom_site_label_1
_geom_bond_atom_site_label_2
_geom_bond_distance
_geom_bond_site_symmetry_2
_geom_bond_publ_flag
C1 O2 1.439(7) . ?
C1 H1A 0.96 . ?
C1 H1B 0.96 . ?
C1 H1C 0.96 . ?
C2 O5 1.259(8) . ?
C2 O4 1.278(8) . ?
C2 C3 1.494(10) . ?
C3 H3A 0.96 . ?
C3 H3B 0.96 . ?
C3 H3C 0.96 . ?
C4 N1 1.481(9) . ?
C4 C5 1.529(9) . ?
C4 H4A 0.97 . ?
C4 H4B 0.97 . ?
C5 C6 1.519(8) . ?
C5 H5A 0.97 . ?
C5 H5B 0.97 . ?
C6 O3 1.453(7) . ?
C6 C7 1.516(8) . ?
C6 H6 0.98 . ?
C7 C8 1.521(9) . ?
C7 H7A 0.97 . ?
C7 H7B 0.97 . ?
C8 N2 1.488(8) . ?
C8 H8A 0.97 . ?
C8 H8B 0.97 . ?
C9 N1 1.299(8) . ?
C9 C10 1.434(9) . ?
C9 H9 0.93 . ?
C10 C16 1.388(9) . ?
C10 C11 1.421(8) . ?
C11 C12 1.373(10) . ?
C11 H11 0.93 . ?
C12 C14 1.395(11) . ?
C12 C13 1.521(10) . ?
C13 H13A 0.96 . ?
C13 H13B 0.96 . ?
C13 H13C 0.96 . ?
C14 C15 1.394(10) . ?
C14 H14 0.93 . ?
C15 C16 1.407(9) . ?
C15 H15 0.93 . ?
C16 O7 1.330(7) . ?
C17 N2 1.302(7) . ?
C17 C18 1.420(9) . ?
C17 H17 0.93 . ?
C18 C19 1.401(9) . ?
C18 C24 1.429(9) . ?
C19 C20 1.401(10) . ?
C19 H19 0.93 . ?
C20 C22 1.390(10) . ?
C20 C21 1.507(9) . ?
C21 H21A 0.96 . ?
C21 H21B 0.96 . ?
C21 H21C 0.96 . ?
C22 C23 1.385(9) . ?
C22 H22 0.93 . ?
C23 C24 1.386(9) . ?
C23 H23 0.93 . ?
C24 O6 1.322(8) . ?
C25 O9 1.443(7) . ?
C25 H25A 0.96 . ?
C25 H25B 0.96 . ?
C25 H25C 0.96 . ?
C26 O11 1.258(8) . ?
C26 O12 1.299(8) . ?
C26 C27 1.474(10) . ?
C27 H27A 0.96 . ?
C27 H27B 0.96 . ?
C27 H27C 0.96 . ?
C28 N3 1.473(9) . ?
C28 C29 1.515(9) . ?
C28 H28A 0.97 . ?
C28 H28B 0.97 . ?
C29 C30 1.536(9) . ?
C29 H29A 0.97 . ?
C29 H29B 0.97 . ?
C30 O10 1.443(8) . ?
C30 C31 1.493(9) . ?
C30 H30 0.98 . ?
C31 C32 1.530(9) . ?
C31 H31A 0.97 . ?
C31 H31B 0.97 . ?
C32 N4 1.470(9) . ?
C32 H32A 0.97 . ?
C32 H32B 0.97 . ?
C33 N3 1.286(8) . ?
C33 C34 1.430(9) . ?
C33 H33 0.93 . ?
C34 C40 1.406(9) . ?
C34 C35 1.414(10) . ?
C35 C36 1.379(10) . ?
C35 H35 0.93 . ?
C36 C38 1.405(10) . ?
C36 C37 1.507(9) . ?
C37 H37A 0.96 . ?
C37 H37B 0.96 . ?
C37 H37C 0.96 . ?
C38 C39 1.393(9) . ?
C38 H38 0.93 . ?
C39 C40 1.382(9) . ?
C39 H39 0.93 . ?
C40 O13 1.350(8) . ?
C41 N4 1.293(8) . ?
C41 C42 1.432(9) . ?
C41 H41 0.93 . ?
C42 C43 1.407(9) . ?
C42 C48 1.420(9) . ?
C43 C44 1.371(11) . ?
C43 H43 0.93 . ?
C44 C46 1.394(11) . ?
C44 C45 1.518(10) . ?
C45 H45A 0.96 . ?
C45 H45B 0.96 . ?
C45 H45C 0.96 . ?
C46 C47 1.387(10) . ?
C46 H46 0.93 . ?
C47 C48 1.385(9) . ?
C47 H47 0.93 . ?
C48 O14 1.338(7) . ?
C49 O50 1.385(10) . ?
C49 H49A 0.96 . ?
C49 H49B 0.96 . ?
C49 H49C 0.96 . ?
O51 C50 1.315(9) . ?
O51 H51 0.82 . ?
N1 Mn1 1.997(5) . ?
N2 Mn2 1.987(5) . ?
N3 Mn4 1.988(5) . ?
N4 Mn3 2.008(5) . ?
O1 Mn1 2.294(5) . ?
O1 H1O1 0.844(19) . ?
O1 H2O1 0.82(2) . ?
O2 Mn1 1.931(4) . ?
O2 Mn2 1.932(4) . ?
O3 Mn1 1.929(4) . ?
O3 Mn2 1.938(4) . ?
O4 Mn1 2.175(5) . ?
O5 Mn2 2.179(5) . ?
O6 Mn2 1.847(5) . ?
O7 Mn1 1.860(4) . ?
O8 Mn3 2.304(5) . ?
O8 H1O8 0.830(19) . ?
O8 H2O8 0.82(2) . ?
O9 Mn3 1.920(4) . ?
O9 Mn4 1.935(4) . ?
O10 Mn3 1.918(4) . ?
O10 Mn4 1.939(4) . ?
O11 Mn4 2.176(5) . ?
O12 Mn3 2.180(5) . ?
O13 Mn4 1.844(4) . ?
O14 Mn3 1.848(4) . ?
O50 H50 0.82 . ?
C50 H50A 0.96 . ?
C50 H50B 0.96 . ?
C50 H50C 0.96 . ?
Mn1 Mn2 2.9403(14) . ?
Mn2 Br1 2.9488(14) . ?
Mn3 Mn4 2.9332(14) . ?
Mn4 Br2 2.9352(14) . ?
